data_2213554
loop_
_publ_author_name
'Li, Zong-Sheng'
'Chai, Jian-She'

_publ_section_title
;
 Dipyridine[5,10,15,20-tetrakis(4-carboxyphenyl)porphyrinato]cobalt(II)
 pyridine tetrasolvate monohydrate
;
_journal_coeditor_code SJ2266
_journal_issue 5
_journal_name_full 'Acta Crystallographica Section E'
_journal_page_first m1533
_journal_page_last m1535
_journal_paper_doi 10.1107/S1600536807015061
_journal_volume 63
_journal_year 2007
_chemical_formula_iupac '[Co (C48 H28 N4 O8) (C5 H5 N)2], 4C5 H5 N, H2 O'
_chemical_formula_moiety 'Co C58 H38 N6 O8, 4(C5 H5 N), H2 O'
_chemical_formula_sum 'C78 H60 Co N10 O9'
_chemical_formula_weight 1340.29
_chemical_name_systematic
;
Dipyridine[5,10,15,20-tetrakis(4-carboxyphenyl)porphyrinato]cobalt(II)
pyridine tetrasolvate monohydrate
;
_space_group_IT_number 88
_symmetry_cell_setting tetragonal
_symmetry_space_group_name_Hall '-I 4ad'
_symmetry_space_group_name_H-M 'I 41/a :2'
_atom_sites_solution_hydrogens geom
_atom_sites_solution_primary direct
_atom_sites_solution_secondary difmap
_cell_angle_alpha 90.00
_cell_angle_beta 90.00
_cell_angle_gamma 90.00
_cell_formula_units_Z 4
_cell_length_a 19.093(4)
_cell_length_b 19.093(4)
_cell_length_c 16.916(6)
_cell_measurement_reflns_used 26109
_cell_measurement_temperature 150.0(10)
_cell_measurement_theta_max 26.98
_cell_measurement_theta_min 1.61
_cell_volume 6167(3)
_computing_cell_refinement 'SAINT (Siemens, 1994)'
_computing_data_collection 'SMART (Siemens, 1994)'
_computing_data_reduction SAINT
_computing_molecular_graphics SHELXTL
_computing_publication_material SHELXTL
_computing_structure_refinement SHELXTL
_computing_structure_solution 'SHELXTL (Sheldrick, 1997)'
_diffrn_ambient_temperature 150.0(10)
_diffrn_measured_fraction_theta_full 0.991
_diffrn_measured_fraction_theta_max 0.991
_diffrn_measurement_device_type 'Bruker SMART CCD 1000'
_diffrn_measurement_method '\f and \w'
_diffrn_radiation_monochromator graphite
_diffrn_radiation_source 'fine-focus sealed tube'
_diffrn_radiation_type MoK\a
_diffrn_radiation_wavelength 0.71073
_diffrn_reflns_av_R_equivalents 0.1025
_diffrn_reflns_av_sigmaI/netI 0.0496
_diffrn_reflns_limit_h_max 24
_diffrn_reflns_limit_h_min -23
_diffrn_reflns_limit_k_max 24
_diffrn_reflns_limit_k_min -24
_diffrn_reflns_limit_l_max 21
_diffrn_reflns_limit_l_min -21
_diffrn_reflns_number 26109
_diffrn_reflns_theta_full 26.98
_diffrn_reflns_theta_max 26.98
_diffrn_reflns_theta_min 1.61
_diffrn_standards_number 0
_exptl_absorpt_coefficient_mu 0.352
_exptl_absorpt_correction_T_max 0.917
_exptl_absorpt_correction_T_min 0.872
_exptl_absorpt_correction_type multi-scan
_exptl_absorpt_process_details '(SADABS; Sheldrick, 1996)'
_exptl_crystal_colour purple
_exptl_crystal_density_diffrn 1.444
_exptl_crystal_density_method 'not measured'
_exptl_crystal_description block
_exptl_crystal_F_000 2788
_exptl_crystal_size_max 0.26
_exptl_crystal_size_mid 0.15
_exptl_crystal_size_min 0.12
_refine_diff_density_max 1.200
_refine_diff_density_min -0.686
_refine_ls_extinction_method none
_refine_ls_goodness_of_fit_ref 1.076
_refine_ls_hydrogen_treatment constr
_refine_ls_matrix_type full
_refine_ls_number_parameters 205
_refine_ls_number_reflns 3342
_refine_ls_number_restraints 2
_refine_ls_restrained_S_all 1.078
_refine_ls_R_factor_all 0.1517
_refine_ls_R_factor_gt 0.0970
_refine_ls_shift/su_max 0.057
_refine_ls_shift/su_mean 0.002
_refine_ls_structure_factor_coef Fsqd
_refine_ls_weighting_details 'calc w=1/[\s^2^(Fo^2^)+(0.1577P)^2^+26.3219P] where P=(Fo^2^+2Fc^2^)/3'
_refine_ls_weighting_scheme calc
_refine_ls_wR_factor_gt 0.2435
_refine_ls_wR_factor_ref 0.3257
_reflns_number_gt 1975
_reflns_number_total 3342
_reflns_threshold_expression I>2\s(I)
_cod_data_source_file sj2266.cif
_cod_data_source_block I
_cod_depositor_comments
;
The following automatic conversions were performed:
'_symmetry_cell_setting' value 'Tetragonal' changed to 'tetragonal'
according to '/home/saulius/struct/CIF-dictionaries/cif_core.dic'
dictionary named 'cif_core.dic' version 2.4.1 from 2010-06-29.

Automatic conversion script
Id: cif_fix_enum 1527 2010-12-29 10:47:43Z saulius 

The following automatic conversions were performed:

'_symmetry_cell_setting' value 'Tetragonal' changed to 'tetragonal'
according to /home/saulius/struct/CIF-dictionaries/cif_core.dic
dictionary named 'cif_core.dic' version 2.4.1 from 2010-06-29.

Automatic conversion script
Id: cif_fix_values 1715 2011-07-08 13:25:40Z adriana 
;
_cod_original_sg_symbol_H-M 'I 41/a'
_cod_database_code 2213554
_cod_database_fobs_code 2213554

loop_
_symmetry_equiv_pos_as_xyz
'x, y, z'
'-x+1/2, -y, z+1/2'
'-y+3/4, x+1/4, z+1/4'
'y+3/4, -x+3/4, z+3/4'
'x+1/2, y+1/2, z+1/2'
'-x+1, -y+1/2, z+1'
'-y+5/4, x+3/4, z+3/4'
'y+5/4, -x+5/4, z+5/4'
'-x, -y, -z'
'x-1/2, y, -z-1/2'
'y-3/4, -x-1/4, -z-1/4'
'-y-3/4, x-3/4, -z-3/4'
'-x+1/2, -y+1/2, -z+1/2'
'x, y+1/2, -z'
'y-1/4, -x+1/4, -z+1/4'
'-y-1/4, x-1/4, -z-1/4'

loop_
_atom_site_type_symbol
_atom_site_label
_atom_site_fract_x
_atom_site_fract_y
_atom_site_fract_z
_atom_site_U_iso_or_equiv
_atom_site_adp_type
_atom_site_calc_flag
_atom_site_refinement_flags
_atom_site_occupancy
Co Co1 0.0000 0.2500 0.6250 0.04441(14) Uani d S 1
N N1 -0.04395(8) 0.34282(8) 0.62367(10) 0.0446(4) Uani d . 1
N N2 0.0000 0.2500 0.74072(16) 0.0477(7) Uani d S 1
O O1 0.13244(19) 0.72827(14) 0.7717(2) 0.1599(14) Uani d . 1
H H1A 0.1493 0.7687 0.7765 0.240 Uiso calc R 1
O O2 0.18363(16) 0.73253(12) 0.6568(2) 0.1558(13) Uani d . 1
O O1W 0.5000 0.7500 0.6250 0.253(6) Uani d S 1
C C1 -0.11245(10) 0.35767(10) 0.60549(14) 0.0526(6) Uani d . 1
C C2 -0.12243(12) 0.43213(10) 0.60185(17) 0.0642(7) Uani d . 1
H H2B -0.1644 0.4560 0.5882 0.077 Uiso calc R 1
C C3 -0.06106(11) 0.46149(11) 0.62148(15) 0.0600(7) Uani d . 1
H H3A -0.0520 0.5102 0.6265 0.072 Uiso calc R 1
C C4 -0.01171(10) 0.40610(10) 0.63352(14) 0.0505(6) Uani d . 1
C C5 0.05863(10) 0.41617(10) 0.65032(15) 0.0519(6) Uani d . 1
C C6 0.08346(11) 0.48950(10) 0.66660(16) 0.0584(7) Uani d . 1
C C7 0.11643(18) 0.52773(13) 0.6087(2) 0.0903(10) Uani d . 1
H H7A 0.1241 0.5072 0.5583 0.108 Uiso calc R 1
C C8 0.13872(18) 0.59585(14) 0.6225(2) 0.0967(12) Uani d . 1
H H8A 0.1605 0.6219 0.5815 0.116 Uiso calc R 1
C C9 0.12939(17) 0.62465(14) 0.6939(2) 0.0920(11) Uani d . 1
C C10 0.09094(16) 0.59008(14) 0.7513(2) 0.0889(10) Uani d . 1
H H10A 0.0803 0.6125 0.8000 0.107 Uiso calc R 1
C C11 0.06797(13) 0.52162(13) 0.73668(19) 0.0745(9) Uani d . 1
H H11A 0.0415 0.4974 0.7756 0.089 Uiso calc R 1
C C12 0.1554(3) 0.70027(19) 0.7083(3) 0.1404(18) Uani d . 1
C C13 -0.05442(12) 0.27569(12) 0.78213(16) 0.0595(7) Uani d . 1
H H13A -0.0937 0.2934 0.7541 0.071 Uiso calc R 1
C C14 -0.05537(15) 0.27732(16) 0.86262(17) 0.0770(9) Uani d . 1
H H14A -0.0940 0.2972 0.8900 0.092 Uiso calc R 1
C C15 0.0000 0.2500 0.90361(11) 0.0863(14) Uani d S 1
H H15 0.0000 0.2500 0.9598 0.104 Uiso calc SR 1
C C16 0.0938 0.9059 0.80896(11) 0.393(4) Uani d RD 1
H H16A 0.0491 0.8870 0.8214 0.472 Uiso calc R 1
C C17 0.1039 0.9776 0.81751(11) 0.186(3) Uani d RD 1
H H17A 0.0687 1.0052 0.8422 0.223 Uiso calc R 1
C C18 0.1657 1.0101 0.79019(11) 0.1666(19) Uani d R 1
H H18A 0.1726 1.0591 0.7958 0.200 Uiso calc R 1
C C19 0.2165 0.9675 0.75442(11) 0.1278(17) Uani d R 1
H H19A 0.2594 0.9856 0.7345 0.153 Uiso calc R 1
C C20 0.1985 0.8936 0.75025(11) 0.157(2) Uani d RD 1
H H20A 0.2283 0.8626 0.7219 0.189 Uiso calc R 1
N N3 0.1389 0.8670 0.78656(11) 0.206(2) Uani d RD 1

loop_
_atom_site_aniso_label
_atom_site_aniso_U_11
_atom_site_aniso_U_22
_atom_site_aniso_U_33
_atom_site_aniso_U_12
_atom_site_aniso_U_13
_atom_site_aniso_U_23
Co1 0.02882(13) 0.02882(13) 0.0756(3) 0.000 0.000 0.000
N1 0.0314(7) 0.0341(7) 0.0684(10) 0.0004(6) -0.0013(7) -0.0012(7)
N2 0.0323(10) 0.0297(9) 0.0810(16) -0.0054(8) 0.000 0.000
O1 0.206(3) 0.0677(13) 0.207(3) -0.0203(17) -0.041(2) -0.0350(16)
O2 0.142(2) 0.0594(11) 0.266(3) -0.0407(12) 0.051(2) -0.0249(17)
O1W 0.308(8) 0.308(8) 0.142(7) 0.000 0.000 0.000
C1 0.0375(9) 0.0351(9) 0.0852(15) 0.0074(7) -0.0004(9) 0.0001(9)
C2 0.0447(10) 0.0336(9) 0.1145(19) 0.0082(8) -0.0113(12) 0.0025(11)
C3 0.0457(10) 0.0330(9) 0.1014(17) 0.0048(8) -0.0019(11) 0.0018(10)
C4 0.0396(9) 0.0299(8) 0.0819(14) -0.0002(7) 0.0018(9) 0.0007(9)
C5 0.0401(9) 0.0329(8) 0.0825(14) -0.0036(7) 0.0009(10) -0.0010(9)
C6 0.0485(10) 0.0337(9) 0.0930(16) -0.0055(8) -0.0039(11) -0.0041(10)
C7 0.1008(19) 0.0470(12) 0.123(2) -0.0258(12) 0.0227(18) -0.0025(14)
C8 0.0973(19) 0.0442(12) 0.148(3) -0.0193(13) 0.0227(19) -0.0026(15)
C9 0.0854(18) 0.0481(12) 0.142(3) -0.0189(12) 0.0003(18) -0.0078(15)
C10 0.0814(17) 0.0544(13) 0.131(2) 0.0086(13) -0.0140(17) -0.0230(15)
C11 0.0613(13) 0.0475(12) 0.115(2) 0.0017(11) -0.0070(14) -0.0066(13)
C12 0.164(3) 0.0658(17) 0.191(4) -0.043(2) 0.031(3) -0.031(2)
C13 0.0454(10) 0.0521(11) 0.0809(15) -0.0044(9) 0.0051(11) -0.0038(11)
C14 0.0640(14) 0.0852(17) 0.0818(17) -0.0096(13) 0.0081(13) -0.0053(14)
C15 0.080(2) 0.113(3) 0.066(2) -0.017(2) 0.000 0.000
C16 0.478(7) 0.124(4) 0.577(9) 0.136(4) -0.384(6) -0.129(5)
C17 0.085(2) 0.335(7) 0.137(4) 0.077(3) -0.017(2) -0.036(4)
C18 0.191(4) 0.123(3) 0.185(4) 0.047(3) -0.103(3) -0.040(3)
C19 0.076(2) 0.120(3) 0.188(4) -0.005(2) -0.012(2) -0.018(3)
C20 0.189(5) 0.120(3) 0.163(4) 0.021(4) 0.001(4) -0.020(3)
N3 0.214(4) 0.218(4) 0.185(4) -0.098(3) -0.069(3) 0.007(3)

loop_
_atom_type_symbol
_atom_type_description
_atom_type_scat_dispersion_real
_atom_type_scat_dispersion_imag
_atom_type_scat_source
C C 0.0033 0.0016 'International Tables Vol C Tables 4.2.6.8 and 6.1.1.4'
H H 0.0000 0.0000 'International Tables Vol C Tables 4.2.6.8 and 6.1.1.4'
N N 0.0061 0.0033 'International Tables Vol C Tables 4.2.6.8 and 6.1.1.4'
O O 0.0106 0.0060 'International Tables Vol C Tables 4.2.6.8 and 6.1.1.4'
Co Co 0.3494 0.9721 'International Tables Vol C Tables 4.2.6.8 and 6.1.1.4'

loop_
_geom_angle_atom_site_label_1
_geom_angle_atom_site_label_2
_geom_angle_atom_site_label_3
_geom_angle_site_symmetry_1
_geom_angle_site_symmetry_3
_geom_angle
N2 Co1 N2 15_556 . 180.0
N2 Co1 N1 15_556 12_667 90.66(5)
N2 Co1 N1 . 12_667 89.34(5)
N2 Co1 N1 15_556 . 89.34(5)
N2 Co1 N1 . . 90.66(5)
N1 Co1 N1 12_667 . 90.0080(10)
N2 Co1 N1 15_556 15_556 90.66(5)
N2 Co1 N1 . 15_556 89.34(5)
N1 Co1 N1 12_667 15_556 178.68(10)
N1 Co1 N1 . 15_556 90.008(2)
N2 Co1 N1 15_556 6_454 89.34(5)
N2 Co1 N1 . 6_454 90.66(5)
N1 Co1 N1 12_667 6_454 90.0080(10)
N1 Co1 N1 . 6_454 178.68(10)
N1 Co1 N1 15_556 6_454 90.0070(10)
C4 N1 C1 . . 105.89(15)
C4 N1 Co1 . . 127.23(12)
C1 N1 Co1 . . 126.65(13)
C13 N2 C13 . 6_454 117.3(3)
C13 N2 Co1 . . 121.37(15)
C13 N2 Co1 6_454 . 121.37(15)
C12 O1 H1A . . 109.5
N1 C1 C5 . 12_667 125.34(17)
N1 C1 C2 . . 109.91(17)
C5 C1 C2 12_667 . 124.42(18)
C3 C2 C1 . . 106.71(19)
C3 C2 H2B . . 126.6
C1 C2 H2B . . 126.6
C2 C3 C4 . . 107.55(18)
C2 C3 H3A . . 126.2
C4 C3 H3A . . 126.2
N1 C4 C5 . . 125.75(17)
N1 C4 C3 . . 109.85(17)
C5 C4 C3 . . 124.37(18)
C4 C5 C1 . 15_556 122.35(18)
C4 C5 C6 . . 118.18(17)
C1 C5 C6 15_556 . 119.13(18)
C11 C6 C7 . . 118.6(2)
C11 C6 C5 . . 120.5(2)
C7 C6 C5 . . 120.6(2)
C6 C7 C8 . . 121.2(3)
C6 C7 H7A . . 119.4
C8 C7 H7A . . 119.4
C9 C8 C7 . . 119.7(3)
C9 C8 H8A . . 120.1
C7 C8 H8A . . 120.1
C8 C9 C10 . . 120.5(3)
C8 C9 C12 . . 118.9(3)
C10 C9 C12 . . 120.3(3)
C9 C10 C11 . . 119.1(3)
C9 C10 H10A . . 120.5
C11 C10 H10A . . 120.5
C6 C11 C10 . . 120.3(3)
C6 C11 H11A . . 119.9
C10 C11 H11A . . 119.9
O2 C12 O1 . . 123.5(4)
O2 C12 C9 . . 120.7(4)
O1 C12 C9 . . 114.4(4)
N2 C13 C14 . . 122.6(2)
N2 C13 H13A . . 118.7
C14 C13 H13A . . 118.7
C13 C14 C15 . . 119.2(2)
C13 C14 H14A . . 120.4
C15 C14 H14A . . 120.4
C14 C15 C14 . 6_454 119.1(3)
C14 C15 C14 . 6_244 59.09(13)
C14 C15 C14 6_454 6_244 119.80(13)
C14 C15 H15 . . 120.5
C14 C15 H15 6_454 . 120.5
C14 C15 H15 6_244 . 90.9
N3 C16 C17 . . 122.9
N3 C16 H16A . . 118.6
C17 C16 H16A . . 118.6
C16 C17 C18 . . 121.1
C16 C17 H17A . . 119.5
C18 C17 H17A . . 119.5
C19 C18 C17 . . 117.7
C19 C18 H18A . . 121.1
C17 C18 H18A . . 121.1
C18 C19 C20 . . 114.8
C18 C19 H19A . . 122.6
C20 C19 H19A . . 122.6
N3 C20 C19 . . 121.8
N3 C20 H20A . . 119.1
C19 C20 H20A . . 119.1
C16 N3 C20 . . 120.1

loop_
_geom_bond_atom_site_label_1
_geom_bond_atom_site_label_2
_geom_bond_site_symmetry_2
_geom_bond_distance
Co1 N2 15_556 1.957(3)
Co1 N2 . 1.957(3)
Co1 N1 12_667 1.9610(16)
Co1 N1 . 1.9610(16)
Co1 N1 15_556 1.9610(16)
Co1 N1 6_454 1.9610(16)
N1 C4 . 1.366(2)
N1 C1 . 1.373(2)
N2 C13 . 1.346(3)
N2 C13 6_454 1.346(3)
O1 C12 . 1.276(6)
O1 H1A . 0.8400
O2 C12 . 1.195(6)
C1 C5 12_667 1.392(3)
C1 C2 . 1.436(3)
C2 C3 . 1.341(3)
C2 H2B . 0.9500
C3 C4 . 1.431(3)
C3 H3A . 0.9500
C4 C5 . 1.386(3)
C5 C1 15_556 1.392(3)
C5 C6 . 1.504(3)
C6 C11 . 1.367(4)
C6 C7 . 1.374(4)
C7 C8 . 1.388(4)
C7 H7A . 0.9500
C8 C9 . 1.339(5)
C8 H8A . 0.9500
C9 C10 . 1.385(5)
C9 C12 . 1.546(5)
C10 C11 . 1.401(4)
C10 H10A . 0.9500
C11 H11A . 0.9500
C13 C14 . 1.362(4)
C13 H13A . 0.9500
C14 C15 . 1.368(3)
C14 H14A . 0.9500
C15 C14 6_454 1.368(3)
C15 H15 . 0.9500
C16 N3 . 1.1990
C16 C17 . 1.3899
C16 H16A . 0.9500
C17 C18 . 1.4097
C17 H17A . 0.9500
C18 C19 . 1.4032
C18 H18A . 0.9500
C19 C20 . 1.4544
C19 H19A . 0.9500
C20 N3 . 1.3899
C20 H20A . 0.9500

loop_
_geom_hbond_atom_site_label_D
_geom_hbond_atom_site_label_H
_geom_hbond_atom_site_label_A
_geom_hbond_distance_DH
_geom_hbond_distance_HA
_geom_hbond_distance_DA
_geom_hbond_angle_DHA
O1 H1A N3 0.84 1.90 2.664(3) 151.4
